data_4128234
loop_
_publ_author_name
'Li, Chifeng'
'Mizuno, Noritaka'
'Yamaguchi, Kazuya'
'Suzuki, Kosuke'

_publ_section_title
;
 Self-Assembly of Anionic Polyoxometalate-Organic Architectures Based on
 Lacunary Phosphomolybdates and Pyridyl Ligands.
;
_journal_issue 19
_journal_name_full 'Journal of the American Chemical Society'
_journal_page_first 7687
_journal_page_last 7692
_journal_paper_doi 10.1021/jacs.9b02541
_journal_volume 141
_journal_year 2019
_chemical_formula_sum 'C87 H75 Mo9 N3 O31 P4'
_chemical_formula_weight 2645.84
_space_group_crystal_system trigonal
_space_group_IT_number 167
_space_group_name_Hall '-R 3 2"c'
_space_group_name_H-M_alt 'R -3 c :H'
_symmetry_space_group_name_Hall '-R 3 2"c'
_symmetry_space_group_name_H-M 'R -3 c :H'
_atom_sites_solution_hydrogens geom
_audit_creation_method SHELXL-2014/6
_cell_angle_alpha 90
_cell_angle_beta 90
_cell_angle_gamma 120
_cell_formula_units_Z 12
_cell_length_a 25.0750(2)
_cell_length_b 25.0750(2)
_cell_length_c 57.2801(7)
_cell_measurement_reflns_used 19064
_cell_measurement_temperature 123(2)
_cell_measurement_theta_max 29.450
_cell_measurement_theta_min 1.177
_cell_volume 31190.1(5)
_computing_cell_refinement HKL2000
_computing_data_collection 'Rigaku CrystalClear'
_computing_data_reduction HKL2000
_computing_structure_refinement 'SHELXL-2014/6 (Sheldrick, 2014)'
_computing_structure_solution 'SHELXS-97 (Sheldrick, 1990)'
_diffrn_ambient_temperature 123(2)
_diffrn_measured_fraction_theta_full 1.000
_diffrn_measured_fraction_theta_max 0.999
_diffrn_measurement_device_type CCD
_diffrn_radiation_type MoK\a
_diffrn_radiation_wavelength 0.71069
_diffrn_reflns_av_R_equivalents 0.0513
_diffrn_reflns_av_unetI/netI 0.0495
_diffrn_reflns_Laue_measured_fraction_full 1.000
_diffrn_reflns_Laue_measured_fraction_max 0.999
_diffrn_reflns_limit_h_max 34
_diffrn_reflns_limit_h_min 0
_diffrn_reflns_limit_k_max 0
_diffrn_reflns_limit_k_min -29
_diffrn_reflns_limit_l_max 79
_diffrn_reflns_limit_l_min -79
_diffrn_reflns_number 18576
_diffrn_reflns_point_group_measured_fraction_full 1.000
_diffrn_reflns_point_group_measured_fraction_max 0.999
_diffrn_reflns_theta_full 25.240
_diffrn_reflns_theta_max 29.450
_diffrn_reflns_theta_min 1.177
_exptl_absorpt_coefficient_mu 1.183
_exptl_absorpt_correction_T_max 1.000
_exptl_absorpt_correction_T_min 0.790
_exptl_absorpt_correction_type empirical
_exptl_absorpt_process_details 'HKL2000 DENZO SCALEPACK'
_exptl_crystal_colour colorless
_exptl_crystal_density_diffrn 1.690
_exptl_crystal_density_method 'not measured'
_exptl_crystal_description block
_exptl_crystal_F_000 15648
_exptl_crystal_size_max 0.12
_exptl_crystal_size_mid 0.12
_exptl_crystal_size_min 0.12
_refine_diff_density_max 1.063
_refine_diff_density_min -1.921
_refine_diff_density_rms 0.339
_refine_ls_extinction_method none
_refine_ls_goodness_of_fit_ref 1.075
_refine_ls_hydrogen_treatment constr
_refine_ls_matrix_type full
_refine_ls_number_parameters 391
_refine_ls_number_reflns 9612
_refine_ls_number_restraints 36
_refine_ls_restrained_S_all 1.086
_refine_ls_R_factor_all 0.0801
_refine_ls_R_factor_gt 0.0560
_refine_ls_shift/su_max 0.001
_refine_ls_shift/su_mean 0.000
_refine_ls_structure_factor_coef Fsqd
_refine_ls_weighting_details 'w=1/[\s^2^(Fo^2^)+(0.1061P)^2^+204.5907P] where P=(Fo^2^+2Fc^2^)/3'
_refine_ls_weighting_scheme calc
_refine_ls_wR_factor_gt 0.1641
_refine_ls_wR_factor_ref 0.1865
_reflns_Friedel_coverage 0.000
_reflns_number_gt 7415
_reflns_number_total 9612
_reflns_threshold_expression 'I > 2\s(I)'
_cod_data_source_file ja9b02541_si_002.cif
_cod_data_source_block TPP-I
_cod_original_cell_volume 31190.1(6)
_cod_database_code 4128234
_shelx_space_group_comment
;
The symmetry employed for this shelxl refinement is uniquely defined
by the following loop, which should always be used as a source of
symmetry information in preference to the above space-group names.
They are only intended as comments.
;
_shelxl_version_number 2014/6

loop_
_space_group_symop_operation_xyz
'x, y, z'
'-y, x-y, z'
'-x+y, -x, z'
'-x+y, y, z+1/2'
'x, x-y, z+1/2'
'-y, -x, z+1/2'
'x+2/3, y+1/3, z+1/3'
'-y+2/3, x-y+1/3, z+1/3'
'-x+y+2/3, -x+1/3, z+1/3'
'-x+y+2/3, y+1/3, z+5/6'
'x+2/3, x-y+1/3, z+5/6'
'-y+2/3, -x+1/3, z+5/6'
'x+1/3, y+2/3, z+2/3'
'-y+1/3, x-y+2/3, z+2/3'
'-x+y+1/3, -x+2/3, z+2/3'
'-x+y+1/3, y+2/3, z+7/6'
'x+1/3, x-y+2/3, z+7/6'
'-y+1/3, -x+2/3, z+7/6'
'-x, -y, -z'
'y, -x+y, -z'
'x-y, x, -z'
'x-y, -y, -z-1/2'
'-x, -x+y, -z-1/2'
'y, x, -z-1/2'
'-x+2/3, -y+1/3, -z+1/3'
'y+2/3, -x+y+1/3, -z+1/3'
'x-y+2/3, x+1/3, -z+1/3'
'x-y+2/3, -y+1/3, -z-1/6'
'-x+2/3, -x+y+1/3, -z-1/6'
'y+2/3, x+1/3, -z-1/6'
'-x+1/3, -y+2/3, -z+2/3'
'y+1/3, -x+y+2/3, -z+2/3'
'x-y+1/3, x+2/3, -z+2/3'
'x-y+1/3, -y+2/3, -z+1/6'
'-x+1/3, -x+y+2/3, -z+1/6'
'y+1/3, x+2/3, -z+1/6'

loop_
_atom_site_label
_atom_site_type_symbol
_atom_site_fract_x
_atom_site_fract_y
_atom_site_fract_z
_atom_site_U_iso_or_equiv
_atom_site_adp_type
_atom_site_occupancy
_atom_site_site_symmetry_order
_atom_site_calc_flag
_atom_site_refinement_flags_posn
_atom_site_refinement_flags_adp
_atom_site_refinement_flags_occupancy
C1 C 0.1120(2) 0.5908(3) 0.12477(10) 0.0337(11) Uani 1 1 d . . .
H1 H 0.0845 0.5669 0.1131 0.040 Uiso 1 1 calc R U .
C2 C 0.0928(3) 0.5789(3) 0.14764(10) 0.0349(11) Uani 1 1 d . . .
H2 H 0.0533 0.5476 0.1513 0.042 Uiso 1 1 calc R U .
C3 C 0.1336(3) 0.6145(3) 0.16517(10) 0.0365(12) Uani 1 1 d . . .
H3 H 0.1219 0.6081 0.1808 0.044 Uiso 1 1 calc R U .
C4 C 0.1918(3) 0.6594(2) 0.15859(10) 0.0358(12) Uani 1 1 d . . .
H4 H 0.2204 0.6837 0.1698 0.043 Uiso 1 1 calc R U .
C5 C 0.2073(3) 0.6684(2) 0.13535(10) 0.0320(11) Uani 1 1 d . . .
H5 H 0.2468 0.6989 0.1312 0.038 Uiso 1 1 calc R U .
C6 C 0.2630(2) 0.3533(2) 0.03395(9) 0.0318(11) Uani 1 1 d . . .
C7 C 0.2196(3) 0.2948(3) 0.04122(12) 0.0473(15) Uani 1 1 d . . .
H7 H 0.2271 0.2622 0.0396 0.057 Uiso 1 1 calc R U .
C8 C 0.1658(3) 0.2853(3) 0.05068(13) 0.0498(16) Uani 1 1 d . . .
H8 H 0.1371 0.2462 0.0560 0.060 Uiso 1 1 calc R U .
C9 C 0.1532(3) 0.3324(3) 0.05251(11) 0.0438(14) Uani 1 1 d . . .
H9 H 0.1162 0.3252 0.0590 0.053 Uiso 1 1 calc R U .
C10 C 0.1956(3) 0.3904(3) 0.04479(11) 0.0435(14) Uani 1 1 d . . .
H10 H 0.1869 0.4223 0.0458 0.052 Uiso 1 1 calc R U .
C11 C 0.2513(3) 0.4014(3) 0.03548(10) 0.0368(12) Uani 1 1 d . . .
H11 H 0.2803 0.4406 0.0304 0.044 Uiso 1 1 calc R U .
C12 C 0.3565(3) 0.3140(3) 0.03039(14) 0.0507(16) Uani 1 1 d . . .
C13 C 0.3872(3) 0.2952(4) 0.01560(18) 0.071(3) Uani 1 1 d . . .
H13 H 0.3931 0.3071 0.0000 0.085 Uiso 1 1 calc R U .
C14 C 0.4090(4) 0.2581(5) 0.0244(3) 0.095(4) Uani 1 1 d . . .
H14 H 0.4309 0.2462 0.0147 0.114 Uiso 1 1 calc R U .
C15 C 0.3982(5) 0.2384(5) 0.0480(3) 0.090(3) Uani 1 1 d . . .
H15 H 0.4109 0.2119 0.0537 0.109 Uiso 1 1 calc R U .
C16 C 0.3691(4) 0.2591(4) 0.06163(18) 0.073(2) Uani 1 1 d . . .
H16 H 0.3632 0.2481 0.0773 0.088 Uiso 1 1 calc R U .
C17 C 0.3477(3) 0.2964(3) 0.05300(14) 0.0555(17) Uani 1 1 d . . .
H17 H 0.3270 0.3095 0.0629 0.067 Uiso 1 1 calc R U .
C18 C 0.3938(3) 0.4437(3) 0.02381(11) 0.0381(12) Uani 1 1 d . . .
C19 C 0.3930(3) 0.4924(4) 0.01249(14) 0.0565(19) Uani 1 1 d . . .
H19 H 0.3628 0.4848 0.0015 0.068 Uiso 1 1 calc R U .
C20 C 0.4379(4) 0.5525(3) 0.01789(17) 0.066(2) Uani 1 1 d . . .
H20 H 0.4378 0.5858 0.0108 0.079 Uiso 1 1 calc R U .
C21 C 0.4823(4) 0.5618(3) 0.03382(14) 0.060(2) Uani 1 1 d . . .
H21 H 0.5117 0.6020 0.0377 0.072 Uiso 1 1 calc R U .
C22 C 0.4850(4) 0.5152(4) 0.04408(14) 0.065(2) Uani 1 1 d . . .
H22 H 0.5167 0.5231 0.0545 0.078 Uiso 1 1 calc R U .
C23 C 0.4406(3) 0.4553(3) 0.03911(13) 0.0515(16) Uani 1 1 d . . .
H23 H 0.4423 0.4228 0.0461 0.062 Uiso 1 1 calc R U .
C24 C 0.3152(2) 0.3511(3) -0.01047(7) 0.0557(18) Uani 1 1 d G U .
C25 C 0.3616(2) 0.3819(3) -0.02685(9) 0.138(4) Uani 1 1 d G U .
H25 H 0.3998 0.4139 -0.0222 0.165 Uiso 1 1 calc R U .
C26 C 0.3509(3) 0.3648(4) -0.05022(8) 0.168(5) Uani 1 1 d G U .
H26 H 0.3820 0.3854 -0.0612 0.201 Uiso 1 1 calc R U .
C27 C 0.2939(3) 0.3169(3) -0.05721(6) 0.128(4) Uani 1 1 d G U .
H27 H 0.2867 0.3055 -0.0728 0.153 Uiso 1 1 calc R U .
C28 C 0.2475(2) 0.2861(2) -0.04083(8) 0.062(2) Uani 1 1 d G U .
H28 H 0.2093 0.2541 -0.0455 0.075 Uiso 1 1 calc R U .
C29 C 0.25813(18) 0.3032(2) -0.01746(7) 0.0501(15) Uani 1 1 d G U .
H29 H 0.2271 0.2826 -0.0065 0.060 Uiso 1 1 calc R U .
O1 O 0.22743(16) 0.54432(16) 0.05159(6) 0.0273(7) Uani 1 1 d . . .
O2 O 0.27173(16) 0.51828(16) 0.08963(6) 0.0286(7) Uani 1 1 d . . .
O3 O 0.14358(17) 0.45193(17) 0.08178(7) 0.0340(8) Uani 1 1 d . . .
O4 O 0.19121(16) 0.52735(16) 0.11824(7) 0.0309(8) Uani 1 1 d . . .
O5 O 0.26634(16) 0.62944(16) 0.08903(6) 0.0253(7) Uani 1 1 d . . .
O6 O 0.15234(16) 0.56552(16) 0.08003(6) 0.0280(7) Uani 1 1 d . . .
O7 O 0.12338(16) 0.65695(17) 0.07707(6) 0.0310(8) Uani 1 1 d . . .
O8 O 0.21651(16) 0.66619(16) 0.04932(6) 0.0289(7) Uani 1 1 d . . .
O9 O 0.3333 0.6667 0.05327(10) 0.0252(11) Uani 1 3 d S T P
O10 O 0.26120(18) 0.74114(18) 0.00855(6) 0.0344(8) Uani 1 1 d . . .
O11 O 0.36763(17) 0.73713(17) 0.01621(6) 0.0302(7) Uani 1 1 d . . .
N1 N 0.1681(2) 0.6350(2) 0.11852(8) 0.0286(9) Uani 1 1 d . . .
P1 P 0.3333 0.6667 0.08049(4) 0.0229(4) Uani 1 3 d S T P
P5 P 0.33234(7) 0.36681(7) 0.01968(3) 0.0379(3) Uani 1 1 d . . .
Mo1 Mo 0.19832(2) 0.52516(2) 0.08867(2) 0.02605(12) Uani 1 1 d . . .
Mo2 Mo 0.18785(2) 0.65138(2) 0.07859(2) 0.02609(12) Uani 1 1 d . . .
Mo3 Mo 0.29358(2) 0.71694(2) 0.02901(2) 0.02759(12) Uani 1 1 d . . .

loop_
_atom_site_aniso_label
_atom_site_aniso_U_11
_atom_site_aniso_U_22
_atom_site_aniso_U_33
_atom_site_aniso_U_23
_atom_site_aniso_U_13
_atom_site_aniso_U_12
C1 0.028(3) 0.033(3) 0.041(3) -0.002(2) -0.004(2) 0.016(2)
C2 0.027(3) 0.033(3) 0.042(3) 0.005(2) 0.006(2) 0.013(2)
C3 0.045(3) 0.039(3) 0.033(3) 0.004(2) 0.006(2) 0.026(3)
C4 0.042(3) 0.026(2) 0.035(3) 0.000(2) -0.006(2) 0.014(2)
C5 0.029(3) 0.028(2) 0.038(3) -0.003(2) -0.002(2) 0.013(2)
C6 0.027(2) 0.033(3) 0.033(2) 0.003(2) 0.004(2) 0.013(2)
C7 0.042(3) 0.040(3) 0.061(4) 0.008(3) 0.011(3) 0.021(3)
C8 0.041(3) 0.036(3) 0.066(4) 0.011(3) 0.022(3) 0.015(3)
C9 0.034(3) 0.038(3) 0.054(3) 0.002(3) 0.014(3) 0.014(3)
C10 0.041(3) 0.031(3) 0.054(3) -0.005(3) 0.010(3) 0.015(3)
C11 0.036(3) 0.028(3) 0.046(3) -0.002(2) 0.002(2) 0.015(2)
C12 0.034(3) 0.039(3) 0.074(5) -0.015(3) -0.008(3) 0.015(3)
C13 0.042(4) 0.046(4) 0.115(7) -0.018(4) 0.019(4) 0.015(3)
C14 0.039(4) 0.074(6) 0.174(12) -0.034(7) 0.010(6) 0.030(4)
C15 0.062(6) 0.064(6) 0.160(11) -0.016(7) -0.015(7) 0.043(5)
C16 0.064(5) 0.063(5) 0.099(7) -0.008(5) -0.025(5) 0.036(4)
C17 0.052(4) 0.046(4) 0.070(5) -0.005(3) -0.012(3) 0.025(3)
C18 0.028(3) 0.034(3) 0.048(3) -0.006(2) 0.004(2) 0.012(2)
C19 0.035(3) 0.059(4) 0.075(5) 0.018(4) 0.013(3) 0.022(3)
C20 0.055(4) 0.040(4) 0.109(7) 0.019(4) 0.030(5) 0.030(4)
C21 0.063(5) 0.041(4) 0.073(5) -0.007(3) 0.016(4) 0.023(4)
C22 0.052(4) 0.060(5) 0.058(4) -0.001(4) -0.004(3) 0.010(4)
C23 0.044(4) 0.036(3) 0.063(4) 0.007(3) -0.006(3) 0.012(3)
C24 0.037(3) 0.066(4) 0.040(3) -0.011(3) 0.008(2) 0.008(3)
C25 0.079(5) 0.141(6) 0.051(4) -0.030(5) 0.023(4) -0.052(5)
C26 0.104(6) 0.160(7) 0.067(5) -0.033(5) 0.021(5) -0.064(6)
C27 0.088(5) 0.113(6) 0.059(4) -0.022(5) 0.014(4) -0.041(5)
C28 0.046(3) 0.058(4) 0.054(4) -0.021(3) 0.000(3) 0.005(3)
C29 0.048(3) 0.043(3) 0.050(3) -0.013(3) 0.001(3) 0.015(3)
O1 0.0237(17) 0.0262(17) 0.0305(17) -0.0021(13) -0.0021(13) 0.0115(14)
O2 0.0303(18) 0.0253(17) 0.0322(17) 0.0028(14) -0.0008(14) 0.0153(15)
O3 0.0318(19) 0.0268(18) 0.0383(19) -0.0020(15) 0.0001(16) 0.0107(16)
O4 0.0273(18) 0.0283(18) 0.0352(19) 0.0012(14) 0.0003(14) 0.0125(15)
O5 0.0213(15) 0.0267(17) 0.0278(16) -0.0002(13) 0.0006(12) 0.0118(14)
O6 0.0221(16) 0.0267(17) 0.0321(17) -0.0031(14) -0.0012(13) 0.0099(14)
O7 0.0274(18) 0.0333(19) 0.0347(18) -0.0025(15) -0.0043(14) 0.0170(16)
O8 0.0260(17) 0.0287(17) 0.0319(18) -0.0018(14) -0.0022(14) 0.0136(15)
O9 0.0250(17) 0.0250(17) 0.026(3) 0.000 0.000 0.0125(9)
O10 0.036(2) 0.036(2) 0.0338(18) 0.0050(16) 0.0014(16) 0.0206(17)
O11 0.0307(19) 0.0299(18) 0.0293(17) 0.0034(14) 0.0007(14) 0.0146(16)
N1 0.027(2) 0.028(2) 0.035(2) -0.0002(17) 0.0007(17) 0.0171(18)
P1 0.0213(6) 0.0213(6) 0.0261(9) 0.000 0.000 0.0106(3)
P5 0.0286(7) 0.0378(8) 0.0430(8) -0.0075(6) 0.0020(6) 0.0132(6)
Mo1 0.0234(2) 0.0230(2) 0.0301(2) 0.00026(15) 0.00066(15) 0.01040(17)
Mo2 0.0229(2) 0.0265(2) 0.0299(2) -0.00027(16) -0.00102(15) 0.01314(17)
Mo3 0.0286(2) 0.0283(2) 0.0274(2) 0.00142(16) -0.00070(16) 0.01533(18)

loop_
_atom_type_symbol
_atom_type_description
_atom_type_scat_dispersion_real
_atom_type_scat_dispersion_imag
_atom_type_scat_source
C C 0.0033 0.0016 'International Tables Vol C Tables 4.2.6.8 and 6.1.1.4'
H H 0.0000 0.0000 'International Tables Vol C Tables 4.2.6.8 and 6.1.1.4'
O O 0.0106 0.0060 'International Tables Vol C Tables 4.2.6.8 and 6.1.1.4'
N N 0.0061 0.0033 'International Tables Vol C Tables 4.2.6.8 and 6.1.1.4'
P P 0.1023 0.0942 'International Tables Vol C Tables 4.2.6.8 and 6.1.1.4'
Mo Mo -1.6832 0.6857 'International Tables Vol C Tables 4.2.6.8 and 6.1.1.4'

loop_
_geom_angle_atom_site_label_1
_geom_angle_atom_site_label_2
_geom_angle_atom_site_label_3
_geom_angle
_geom_angle_site_symmetry_1
_geom_angle_site_symmetry_3
N1 C1 C2 123.0(5) . .
N1 C1 H1 118.5 . .
C2 C1 H1 118.5 . .
C1 C2 C3 118.9(5) . .
C1 C2 H2 120.6 . .
C3 C2 H2 120.6 . .
C4 C3 C2 117.7(5) . .
C4 C3 H3 121.1 . .
C2 C3 H3 121.1 . .
C5 C4 C3 119.8(5) . .
C5 C4 H4 120.1 . .
C3 C4 H4 120.1 . .
N1 C5 C4 122.6(5) . .
N1 C5 H5 118.7 . .
C4 C5 H5 118.7 . .
C11 C6 C7 120.7(5) . .
C11 C6 P5 118.3(4) . .
C7 C6 P5 120.7(5) . .
C8 C7 C6 119.4(6) . .
C8 C7 H7 120.3 . .
C6 C7 H7 120.3 . .
C7 C8 C9 121.0(6) . .
C7 C8 H8 119.5 . .
C9 C8 H8 119.5 . .
C8 C9 C10 119.9(6) . .
C8 C9 H9 120.1 . .
C10 C9 H9 120.1 . .
C9 C10 C11 120.1(6) . .
C9 C10 H10 120.0 . .
C11 C10 H10 120.0 . .
C6 C11 C10 118.9(5) . .
C6 C11 H11 120.5 . .
C10 C11 H11 120.5 . .
C17 C12 C13 120.4(8) . .
C17 C12 P5 120.2(6) . .
C13 C12 P5 119.3(7) . .
C12 C13 C14 118.8(10) . .
C12 C13 H13 120.6 . .
C14 C13 H13 120.6 . .
C13 C14 C15 120.6(9) . .
C13 C14 H14 119.7 . .
C15 C14 H14 119.7 . .
C16 C15 C14 117.9(10) . .
C16 C15 H15 121.1 . .
C14 C15 H15 121.1 . .
C15 C16 C17 121.6(11) . .
C15 C16 H16 119.2 . .
C17 C16 H16 119.2 . .
C12 C17 C16 120.6(8) . .
C12 C17 H17 119.7 . .
C16 C17 H17 119.7 . .
C23 C18 C19 119.8(6) . .
C23 C18 P5 119.9(5) . .
C19 C18 P5 120.2(5) . .
C18 C19 C20 119.1(7) . .
C18 C19 H19 120.4 . .
C20 C19 H19 120.4 . .
C21 C20 C19 118.8(7) . .
C21 C20 H20 120.6 . .
C19 C20 H20 120.6 . .
C22 C21 C20 122.4(7) . .
C22 C21 H21 118.8 . .
C20 C21 H21 118.8 . .
C21 C22 C23 119.5(8) . .
C21 C22 H22 120.2 . .
C23 C22 H22 120.2 . .
C18 C23 C22 120.1(7) . .
C18 C23 H23 119.9 . .
C22 C23 H23 119.9 . .
C25 C24 C29 120.0 . .
C25 C24 P5 119.4(3) . .
C29 C24 P5 120.2(3) . .
C26 C25 C24 120.0 . .
C26 C25 H25 120.0 . .
C24 C25 H25 120.0 . .
C25 C26 C27 120.0 . .
C25 C26 H26 120.0 . .
C27 C26 H26 120.0 . .
C26 C27 C28 120.0 . .
C26 C27 H27 120.0 . .
C28 C27 H27 120.0 . .
C29 C28 C27 120.0 . .
C29 C28 H28 120.0 . .
C27 C28 H28 120.0 . .
C28 C29 C24 120.0 . .
C28 C29 H29 120.0 . .
C24 C29 H29 120.0 . .
Mo3 O1 Mo1 153.56(19) 2_665 .
Mo2 O2 Mo1 152.4(2) 2_665 .
P1 O5 Mo1 130.66(19) . .
P1 O5 Mo2 124.11(19) . .
Mo1 O5 Mo2 91.82(12) . .
Mo2 O6 Mo1 123.02(18) . .
Mo2 O8 Mo3 144.4(2) . .
P1 O9 Mo3 125.34(11) . 2_665
P1 O9 Mo3 125.34(11) . .
Mo3 O9 Mo3 89.90(16) 2_665 .
P1 O9 Mo3 125.34(11) . 3_565
Mo3 O9 Mo3 89.90(16) 2_665 3_565
Mo3 O9 Mo3 89.90(16) . 3_565
Mo3 O11 Mo3 123.18(19) . 3_565
C5 N1 C1 118.0(5) . .
C5 N1 Mo2 125.0(4) . .
C1 N1 Mo2 116.9(4) . .
O5 P1 O5 110.38(14) . 3_565
O5 P1 O5 110.38(14) . 2_665
O5 P1 O5 110.38(14) 3_565 2_665
O5 P1 O9 108.55(14) . .
O5 P1 O9 108.55(14) 3_565 .
O5 P1 O9 108.55(14) 2_665 .
C24 P5 C18 110.6(3) . .
C24 P5 C6 107.3(2) . .
C18 P5 C6 112.1(3) . .
C24 P5 C12 107.3(3) . .
C18 P5 C12 108.7(3) . .
C6 P5 C12 110.7(3) . .
O3 Mo1 O4 102.94(18) . .
O3 Mo1 O2 101.58(17) . .
O4 Mo1 O2 95.38(16) . .
O3 Mo1 O6 97.74(17) . .
O4 Mo1 O6 97.90(16) . .
O2 Mo1 O6 153.42(15) . .
O3 Mo1 O1 90.71(16) . .
O4 Mo1 O1 166.21(15) . .
O2 Mo1 O1 79.74(14) . .
O6 Mo1 O1 81.95(14) . .
O3 Mo1 O5 165.82(16) . .
O4 Mo1 O5 89.11(14) . .
O2 Mo1 O5 84.45(14) . .
O6 Mo1 O5 72.88(13) . .
O1 Mo1 O5 77.63(12) . .
O7 Mo2 O8 103.64(17) . .
O7 Mo2 O2 103.05(17) . 3_565
O8 Mo2 O2 94.36(16) . 3_565
O7 Mo2 O6 99.91(17) . .
O8 Mo2 O6 100.97(15) . .
O2 Mo2 O6 148.45(15) 3_565 .
O7 Mo2 N1 86.41(16) . .
O8 Mo2 N1 169.62(16) . .
O2 Mo2 N1 80.62(15) 3_565 .
O6 Mo2 N1 79.52(15) . .
O7 Mo2 O5 165.98(15) . .
O8 Mo2 O5 89.46(14) . .
O2 Mo2 O5 80.56(14) 3_565 .
O6 Mo2 O5 72.26(13) . .
N1 Mo2 O5 80.79(13) . .
O10 Mo3 O1 104.49(17) . 3_565
O10 Mo3 O11 103.06(17) . .
O1 Mo3 O11 100.74(16) 3_565 .
O10 Mo3 O11 97.89(17) . 2_665
O1 Mo3 O11 154.03(15) 3_565 2_665
O11 Mo3 O11 86.6(2) . 2_665
O10 Mo3 O8 98.15(16) . .
O1 Mo3 O8 84.98(15) 3_565 .
O11 Mo3 O8 155.76(16) . .
O11 Mo3 O8 78.90(14) 2_665 .
O10 Mo3 O9 169.43(16) . .
O1 Mo3 O9 86.04(14) 3_565 .
O11 Mo3 O9 75.24(13) . .
O11 Mo3 O9 71.67(12) 2_665 .
O8 Mo3 O9 81.75(12) . .

loop_
_geom_bond_atom_site_label_1
_geom_bond_atom_site_label_2
_geom_bond_distance
_geom_bond_site_symmetry_2
C1 N1 1.333(7) .
C1 C2 1.376(8) .
C1 H1 0.9300 .
C2 C3 1.392(8) .
C2 H2 0.9300 .
C3 C4 1.377(8) .
C3 H3 0.9300 .
C4 C5 1.374(8) .
C4 H4 0.9300 .
C5 N1 1.332(7) .
C5 H5 0.9300 .
C6 C11 1.378(8) .
C6 C7 1.384(8) .
C6 P5 1.794(5) .
C7 C8 1.359(9) .
C7 H7 0.9300 .
C8 C9 1.372(9) .
C8 H8 0.9300 .
C9 C10 1.376(9) .
C9 H9 0.9300 .
C10 C11 1.389(8) .
C10 H10 0.9300 .
C11 H11 0.9300 .
C12 C17 1.350(11) .
C12 C13 1.377(10) .
C12 P5 1.815(7) .
C13 C14 1.387(14) .
C13 H13 0.9300 .
C14 C15 1.417(15) .
C14 H14 0.9300 .
C15 C16 1.339(14) .
C15 H15 0.9300 .
C16 C17 1.383(10) .
C16 H16 0.9300 .
C17 H17 0.9300 .
C18 C23 1.374(9) .
C18 C19 1.391(9) .
C18 P5 1.783(6) .
C19 C20 1.394(11) .
C19 H19 0.9300 .
C20 C21 1.366(12) .
C20 H20 0.9300 .
C21 C22 1.341(12) .
C21 H21 0.9300 .
C22 C23 1.379(10) .
C22 H22 0.9300 .
C23 H23 0.9300 .
C24 C25 1.3900 .
C24 C29 1.3900 .
C24 P5 1.776(4) .
C25 C26 1.3900 .
C25 H25 0.9300 .
C26 C27 1.3900 .
C26 H26 0.9300 .
C27 C28 1.3900 .
C27 H27 0.9300 .
C28 C29 1.3900 .
C28 H28 0.9300 .
C29 H29 0.9300 .
O1 Mo3 1.773(4) 2_665
O1 Mo1 2.219(3) .
O2 Mo2 1.856(4) 2_665
O2 Mo1 1.934(3) .
O3 Mo1 1.700(4) .
O4 Mo1 1.707(4) .
O5 P1 1.538(3) .
O5 Mo1 2.299(3) .
O5 Mo2 2.370(3) .
O6 Mo2 1.875(3) .
O6 Mo1 1.940(4) .
O7 Mo2 1.693(3) .
O8 Mo2 1.788(4) .
O8 Mo3 2.061(4) .
O9 P1 1.560(6) .
O9 Mo3 2.402(3) 2_665
O9 Mo3 2.402(3) .
O9 Mo3 2.402(3) 3_565
O10 Mo3 1.701(4) .
O11 Mo3 1.817(4) .
O11 Mo3 2.040(4) 3_565
N1 Mo2 2.333(4) .
P1 O5 1.538(3) 3_565
P1 O5 1.538(3) 2_665
Mo2 O2 1.856(4) 3_565
Mo3 O1 1.773(4) 3_565
Mo3 O11 2.039(4) 2_665

loop_
_geom_hbond_atom_site_label_D
_geom_hbond_atom_site_label_H
_geom_hbond_atom_site_label_A
_geom_hbond_distance_DH
_geom_hbond_distance_HA
_geom_hbond_distance_DA
_geom_hbond_angle_DHA
_geom_hbond_site_symmetry_A
C4 H4 O4 0.93 2.65 3.244(7) 122.0 26_455
C5 H5 O4 0.93 2.64 3.524(7) 158.1 3_565
C11 H11 O8 0.93 2.62 3.336(7) 134.3 2_665
C11 H11 O10 0.93 2.63 3.273(7) 127.1 2_665
C4 H4 O4 0.93 2.65 3.244(7) 122.0 26_455
C5 H5 O4 0.93 2.64 3.524(7) 158.1 3_565
C11 H11 O8 0.93 2.62 3.336(7) 134.3 2_665
C11 H11 O10 0.93 2.63 3.273(7) 127.1 2_665

loop_
_geom_torsion_atom_site_label_1
_geom_torsion_atom_site_label_2
_geom_torsion_atom_site_label_3
_geom_torsion_atom_site_label_4
_geom_torsion
_geom_torsion_site_symmetry_1
_geom_torsion_site_symmetry_4
N1 C1 C2 C3 0.1(8) . .
C1 C2 C3 C4 -1.1(8) . .
C2 C3 C4 C5 1.0(8) . .
C3 C4 C5 N1 0.0(8) . .
C11 C6 C7 C8 -2.2(10) . .
P5 C6 C7 C8 -176.0(6) . .
C6 C7 C8 C9 1.9(11) . .
C7 C8 C9 C10 -0.3(12) . .
C8 C9 C10 C11 -1.0(11) . .
C7 C6 C11 C10 1.0(9) . .
P5 C6 C11 C10 174.9(5) . .
C9 C10 C11 C6 0.6(9) . .
C17 C12 C13 C14 -0.3(11) . .
P5 C12 C13 C14 175.8(6) . .
C12 C13 C14 C15 2.0(13) . .
C13 C14 C15 C16 -3.2(15) . .
C14 C15 C16 C17 2.8(14) . .
C13 C12 C17 C16 -0.2(11) . .
P5 C12 C17 C16 -176.2(6) . .
C15 C16 C17 C12 -1.1(13) . .
C23 C18 C19 C20 -3.6(10) . .
P5 C18 C19 C20 173.1(6) . .
C18 C19 C20 C21 1.3(11) . .
C19 C20 C21 C22 1.6(12) . .
C20 C21 C22 C23 -2.2(13) . .
C19 C18 C23 C22 3.1(11) . .
P5 C18 C23 C22 -173.7(6) . .
C21 C22 C23 C18 -0.2(12) . .
C29 C24 C25 C26 0.0 . .
P5 C24 C25 C26 172.2(5) . .
C24 C25 C26 C27 0.0 . .
C25 C26 C27 C28 0.0 . .
C26 C27 C28 C29 0.0 . .
C27 C28 C29 C24 0.0 . .
C25 C24 C29 C28 0.0 . .
P5 C24 C29 C28 -172.2(5) . .
C4 C5 N1 C1 -1.0(8) . .
C4 C5 N1 Mo2 175.4(4) . .
C2 C1 N1 C5 0.9(8) . .
C2 C1 N1 Mo2 -175.7(4) . .
Mo1 O5 P1 O5 -168.66(12) . 3_565
Mo2 O5 P1 O5 62.1(4) . 3_565
Mo1 O5 P1 O5 -46.4(4) . 2_665
Mo2 O5 P1 O5 -175.58(15) . 2_665
Mo1 O5 P1 O9 72.5(2) . .
Mo2 O5 P1 O9 -56.7(2) . .
Mo3 O9 P1 O5 -52.46(13) 2_665 .
Mo3 O9 P1 O5 67.55(13) . .
Mo3 O9 P1 O5 -172.46(13) 3_565 .
Mo3 O9 P1 O5 -172.46(13) 2_665 3_565
Mo3 O9 P1 O5 -52.45(13) . 3_565
Mo3 O9 P1 O5 67.54(13) 3_565 3_565
Mo3 O9 P1 O5 67.54(13) 2_665 2_665
Mo3 O9 P1 O5 -172.46(13) . 2_665
Mo3 O9 P1 O5 -52.46(13) 3_565 2_665
C25 C24 P5 C18 28.7(5) . .
C29 C24 P5 C18 -159.0(4) . .
C25 C24 P5 C6 151.3(4) . .
C29 C24 P5 C6 -36.5(5) . .
C25 C24 P5 C12 -89.7(4) . .
C29 C24 P5 C12 82.6(5) . .
C23 C18 P5 C24 -135.4(6) . .
C19 C18 P5 C24 47.9(6) . .
C23 C18 P5 C6 104.9(6) . .
C19 C18 P5 C6 -71.8(6) . .
C23 C18 P5 C12 -17.8(7) . .
C19 C18 P5 C12 165.5(5) . .
C11 C6 P5 C24 -88.8(5) . .
C7 C6 P5 C24 85.1(6) . .
C11 C6 P5 C18 32.8(6) . .
C7 C6 P5 C18 -153.3(5) . .
C11 C6 P5 C12 154.4(5) . .
C7 C6 P5 C12 -31.7(6) . .
C17 C12 P5 C24 -152.0(5) . .
C13 C12 P5 C24 31.9(6) . .
C17 C12 P5 C18 88.4(6) . .
C13 C12 P5 C18 -87.7(6) . .
C17 C12 P5 C6 -35.1(6) . .
C13 C12 P5 C6 148.8(5) . .
Mo3 O8 Mo2 O7 130.5(3) . .
Mo3 O8 Mo2 O2 25.9(4) . 3_565
Mo3 O8 Mo2 O6 -126.4(3) . .
Mo3 O8 Mo2 N1 -34.7(11) . .
Mo3 O8 Mo2 O5 -54.6(3) . .
Mo1 O6 Mo2 O7 -166.5(2) . .
Mo1 O6 Mo2 O8 87.3(2) . .
Mo1 O6 Mo2 O2 -30.3(4) . 3_565
Mo1 O6 Mo2 N1 -82.1(2) . .
Mo1 O6 Mo2 O5 1.47(18) . .
Mo3 O11 Mo3 O10 -168.2(2) 3_565 .
Mo3 O11 Mo3 O1 84.0(2) 3_565 3_565
Mo3 O11 Mo3 O11 -70.9(2) 3_565 2_665
Mo3 O11 Mo3 O8 -17.8(5) 3_565 .
Mo3 O11 Mo3 O9 1.05(19) 3_565 .
